data_4118517
loop_
_publ_author_name
'David M. Rubush'
'Michelle A. Morges'
'Barbara J. Rose'
'Douglas H. Thamm'
'Tomislav Rovis'

_publ_section_title
;
 An Asymmetric Synthesis of 1,2,4-Trioxane Anticancer Agents via
 Desymmetrization of Peroxyquinols through a Br\/onsted Acid Catalysis
 Cascade
;
_journal_name_full 'Journal of the American Chemical Society'
_journal_page_first 13554
_journal_page_last 13557
_journal_paper_doi 10.1021/ja3052427
_journal_volume 134
_journal_year 2012
_chemical_absolute_configuration ad
_chemical_formula_sum 'C14 H13 Br O4'
_chemical_formula_weight 325.15
_chemical_name_systematic
; 
 ? 
;
_space_group_IT_number 19
_symmetry_cell_setting orthorhombic
_symmetry_space_group_name_Hall 'P 2ac 2ab'
_symmetry_space_group_name_H-M 'P 21 21 21'
_atom_sites_solution_hydrogens geom
_atom_sites_solution_primary direct
_atom_sites_solution_secondary difmap
_audit_creation_method SHELXL-97
_cell_angle_alpha 90.00
_cell_angle_beta 90.00
_cell_angle_gamma 90.00
_cell_formula_units_Z 4
_cell_length_a 7.0393(3)
_cell_length_b 10.7218(4)
_cell_length_c 17.8586(7)
_cell_measurement_reflns_used 9953
_cell_measurement_temperature 120(2)
_cell_measurement_theta_max 29.62
_cell_measurement_theta_min 2.97
_cell_volume 1347.86(9)
_computing_cell_refinement 'APEX2 (Bruker, 2009)'
_computing_data_collection 'APEX2 (Bruker, 2009)'
_computing_data_reduction 'APEX2 (Bruker, 2009)'
_computing_molecular_graphics 'Bruker SHELXTL'
_computing_publication_material 'Bruker SHELXTL'
_computing_structure_refinement 'SHELXL-97 (Sheldrick, 2008)'
_computing_structure_solution 'SHELXS-97 (Sheldrick, 2008)'
_diffrn_ambient_temperature 120(2)
_diffrn_measured_fraction_theta_full 1.000
_diffrn_measured_fraction_theta_max 1.000
_diffrn_measurement_device_type 'CCD area detector'
_diffrn_measurement_method 'phi and omega scans'
_diffrn_radiation_monochromator graphite
_diffrn_radiation_source 'fine-focus sealed tube'
_diffrn_radiation_type MoK\a
_diffrn_radiation_wavelength 0.71073
_diffrn_reflns_av_R_equivalents 0.0420
_diffrn_reflns_av_sigmaI/netI 0.0466
_diffrn_reflns_limit_h_max 9
_diffrn_reflns_limit_h_min -9
_diffrn_reflns_limit_k_max 13
_diffrn_reflns_limit_k_min -14
_diffrn_reflns_limit_l_max 24
_diffrn_reflns_limit_l_min -24
_diffrn_reflns_number 29435
_diffrn_reflns_theta_full 29.13
_diffrn_reflns_theta_max 29.13
_diffrn_reflns_theta_min 2.22
_exptl_absorpt_coefficient_mu 3.056
_exptl_absorpt_correction_T_max 0.6639
_exptl_absorpt_correction_T_min 0.4784
_exptl_absorpt_correction_type multi-scan
_exptl_absorpt_process_details 'Sheldrick, G. M. (2008) SADABS. University of G\"ottingen, Germany.'
_exptl_crystal_colour colourless
_exptl_crystal_density_diffrn 1.602
_exptl_crystal_description needle
_exptl_crystal_F_000 656
_exptl_crystal_size_max 0.28
_exptl_crystal_size_mid 0.17
_exptl_crystal_size_min 0.15
_refine_diff_density_max 0.698
_refine_diff_density_min -0.443
_refine_diff_density_rms 0.081
_refine_ls_abs_structure_details 'Flack H D (1983), Acta Cryst. A39, 876-881'
_refine_ls_abs_structure_Flack 0.009(9)
_refine_ls_extinction_method none
_refine_ls_goodness_of_fit_ref 1.096
_refine_ls_hydrogen_treatment constr
_refine_ls_matrix_type full
_refine_ls_number_parameters 174
_refine_ls_number_reflns 3638
_refine_ls_number_restraints 0
_refine_ls_restrained_S_all 1.096
_refine_ls_R_factor_all 0.0493
_refine_ls_R_factor_gt 0.0318
_refine_ls_shift/su_max 0.002
_refine_ls_shift/su_mean 0.000
_refine_ls_structure_factor_coef Fsqd
_refine_ls_weighting_details 'calc w=1/[\s^2^(Fo^2^)+(0.0139P)^2^+1.0207P] where P=(Fo^2^+2Fc^2^)/3'
_refine_ls_weighting_scheme calc
_refine_ls_wR_factor_gt 0.0548
_refine_ls_wR_factor_ref 0.0709
_reflns_number_gt 2940
_reflns_number_total 3638
_reflns_threshold_expression >2sigma(I)
_cod_data_source_file ja3052427_si_002.cif
_cod_data_source_block rovis130_0m
_cod_database_code 4118517

loop_
_symmetry_equiv_pos_as_xyz
'x, y, z'
'-x+1/2, -y, z+1/2'
'-x, y+1/2, -z+1/2'
'x+1/2, -y+1/2, -z'

loop_
_atom_site_label
_atom_site_type_symbol
_atom_site_fract_x
_atom_site_fract_y
_atom_site_fract_z
_atom_site_U_iso_or_equiv
_atom_site_adp_type
_atom_site_occupancy
_atom_site_symmetry_multiplicity
_atom_site_calc_flag
_atom_site_refinement_flags
Br1 Br 0.31915(5) -0.23713(3) 0.842859(19) 0.04294(11) Uani 1 1 d .
C1 C 0.5337(4) -0.1314(3) 0.85788(16) 0.0273(7) Uani 1 1 d .
C2 C 0.6892(5) -0.1758(2) 0.89641(15) 0.0288(6) Uani 1 1 d .
H2 H 0.6903 -0.2581 0.9161 0.035 Uiso 1 1 calc R
C3 C 0.8435(5) -0.0976(2) 0.90578(14) 0.0253(6) Uani 1 1 d .
H3 H 0.9522 -0.1267 0.9320 0.030 Uiso 1 1 calc R
C4 C 0.8420(4) 0.0232(2) 0.87731(14) 0.0206(6) Uani 1 1 d .
C5 C 0.6819(4) 0.0658(2) 0.83911(14) 0.0250(5) Uani 1 1 d .
H5 H 0.6790 0.1485 0.8201 0.030 Uiso 1 1 calc R
C6 C 0.5269(4) -0.0120(3) 0.82868(14) 0.0267(7) Uani 1 1 d .
H6 H 0.4183 0.0161 0.8020 0.032 Uiso 1 1 calc R
C7 C 1.0083(4) 0.1074(3) 0.88799(14) 0.0234(6) Uani 1 1 d .
H7 H 1.1143 0.0628 0.9140 0.028 Uiso 1 1 calc R
C8 C 1.1035(4) 0.3001(2) 0.94028(13) 0.0203(6) Uani 1 1 d .
H8 H 1.2019 0.2623 0.9736 0.024 Uiso 1 1 calc R
C9 C 1.0186(4) 0.4140(2) 0.97780(14) 0.0215(6) Uani 1 1 d .
H9A H 0.9546 0.3880 1.0246 0.026 Uiso 1 1 calc R
H9B H 1.1223 0.4722 0.9914 0.026 Uiso 1 1 calc R
C10 C 0.8784(4) 0.4811(2) 0.92898(15) 0.0239(6) Uani 1 1 d .
C11 C 0.9187(4) 0.4808(2) 0.84839(16) 0.0270(6) Uani 1 1 d .
H11 H 0.8428 0.5307 0.8162 0.032 Uiso 1 1 calc R
C12 C 1.0594(5) 0.4124(3) 0.81875(15) 0.0282(7) Uani 1 1 d .
H12 H 1.0757 0.4135 0.7659 0.034 Uiso 1 1 calc R
C13 C 1.3861(4) 0.3959(3) 0.87421(17) 0.0321(7) Uani 1 1 d .
H13A H 1.4704 0.3403 0.9024 0.048 Uiso 1 1 calc R
H13B H 1.3712 0.4746 0.9015 0.048 Uiso 1 1 calc R
H13C H 1.4413 0.4125 0.8248 0.048 Uiso 1 1 calc R
C14 C 1.1926(5) 0.3341(2) 0.86479(13) 0.0239(6) Uani 1 1 d .
O1 O 0.9505(3) 0.21327(16) 0.92942(9) 0.0199(4) Uani 1 1 d .
O2 O 1.0650(3) 0.14634(18) 0.81485(10) 0.0278(5) Uani 1 1 d .
O3 O 1.2404(3) 0.22013(18) 0.82561(10) 0.0296(5) Uani 1 1 d .
O4 O 0.7415(3) 0.53500(19) 0.95497(12) 0.0331(5) Uani 1 1 d .

loop_
_atom_site_aniso_label
_atom_site_aniso_U_11
_atom_site_aniso_U_22
_atom_site_aniso_U_33
_atom_site_aniso_U_23
_atom_site_aniso_U_13
_atom_site_aniso_U_12
Br1 0.03483(18) 0.03667(17) 0.05733(19) -0.01816(15) -0.00042(16) -0.00648(16)
C1 0.0254(17) 0.0251(15) 0.0314(16) -0.0122(11) 0.0031(13) -0.0005(13)
C2 0.0335(18) 0.0187(13) 0.0343(15) -0.0033(10) 0.0063(15) 0.0027(16)
C3 0.0270(18) 0.0221(13) 0.0268(13) -0.0032(10) 0.0006(12) 0.0052(13)
C4 0.0240(17) 0.0196(13) 0.0183(11) -0.0044(9) 0.0080(12) 0.0030(12)
C5 0.0342(16) 0.0226(12) 0.0181(11) -0.0010(10) 0.0032(14) 0.0065(14)
C6 0.0271(17) 0.0305(15) 0.0226(14) -0.0076(11) -0.0032(12) 0.0091(13)
C7 0.0307(18) 0.0201(14) 0.0193(13) 0.0005(10) 0.0028(11) 0.0027(12)
C8 0.0215(15) 0.0235(14) 0.0160(11) 0.0018(9) -0.0039(10) -0.0005(11)
C9 0.0247(17) 0.0207(13) 0.0193(12) -0.0002(10) -0.0020(11) -0.0041(12)
C10 0.0269(18) 0.0165(13) 0.0284(14) 0.0013(11) -0.0014(12) -0.0014(12)
C11 0.0300(17) 0.0246(14) 0.0263(14) 0.0082(12) -0.0085(14) -0.0033(12)
C12 0.035(2) 0.0288(15) 0.0210(14) 0.0062(11) -0.0027(13) -0.0089(14)
C13 0.0256(18) 0.0361(17) 0.0345(16) 0.0061(13) 0.0038(13) -0.0052(14)
C14 0.0252(16) 0.0251(13) 0.0213(12) 0.0018(9) 0.0015(12) -0.0009(14)
O1 0.0241(11) 0.0166(9) 0.0189(8) -0.0008(7) 0.0021(7) -0.0007(8)
O2 0.0349(13) 0.0269(11) 0.0217(10) -0.0036(8) 0.0081(9) -0.0050(10)
O3 0.0276(11) 0.0293(11) 0.0318(10) -0.0026(8) 0.0105(8) -0.0034(9)
O4 0.0297(13) 0.0271(11) 0.0425(12) -0.0002(9) 0.0018(9) 0.0048(9)

loop_
_atom_type_symbol
_atom_type_description
_atom_type_scat_dispersion_real
_atom_type_scat_dispersion_imag
_atom_type_scat_source
C C 0.0033 0.0016 'International Tables Vol C Tables 4.2.6.8 and 6.1.1.4'
H H 0.0000 0.0000 'International Tables Vol C Tables 4.2.6.8 and 6.1.1.4'
O O 0.0106 0.0060 'International Tables Vol C Tables 4.2.6.8 and 6.1.1.4'
Br Br -0.2901 2.4595 'International Tables Vol C Tables 4.2.6.8 and 6.1.1.4'

loop_
_geom_angle_atom_site_label_1
_geom_angle_atom_site_label_2
_geom_angle_atom_site_label_3
_geom_angle
C2 C1 C6 122.4(3)
C2 C1 Br1 119.6(2)
C6 C1 Br1 118.0(2)
C1 C2 C3 118.4(3)
C2 C3 C4 120.9(3)
C3 C4 C5 119.3(3)
C3 C4 C7 120.7(3)
C5 C4 C7 119.9(2)
C6 C5 C4 120.3(2)
C1 C6 C5 118.7(3)
O1 C7 O2 108.9(2)
O1 C7 C4 109.1(2)
O2 C7 C4 106.2(2)
O1 C8 C9 106.7(2)
O1 C8 C14 110.0(2)
C9 C8 C14 111.0(2)
C10 C9 C8 112.8(2)
O4 C10 C11 121.9(3)
O4 C10 C9 121.8(2)
C11 C10 C9 116.2(2)
C12 C11 C10 122.1(3)
C11 C12 C14 123.4(2)
O3 C14 C12 110.6(2)
O3 C14 C13 102.3(2)
C12 C14 C13 112.0(2)
O3 C14 C8 108.7(2)
C12 C14 C8 111.0(2)
C13 C14 C8 111.9(2)
C7 O1 C8 112.0(2)
C7 O2 O3 105.71(19)
C14 O3 O2 108.70(18)

loop_
_geom_bond_atom_site_label_1
_geom_bond_atom_site_label_2
_geom_bond_distance
Br1 C1 1.907(3)
C1 C2 1.377(4)
C1 C6 1.383(4)
C2 C3 1.383(4)
C3 C4 1.391(4)
C4 C5 1.394(4)
C4 C7 1.491(4)
C5 C6 1.386(4)
C7 O1 1.415(3)
C7 O2 1.428(3)
C8 O1 1.437(3)
C8 C9 1.515(4)
C8 C14 1.531(3)
C9 C10 1.500(4)
C10 O4 1.216(3)
C10 C11 1.467(4)
C11 C12 1.341(4)
C12 C14 1.504(4)
C13 C14 1.524(4)
C14 O3 1.448(3)
O2 O3 1.479(3)
